data_7038278
loop_
_publ_author_name
'de Campos, Nath\'alia R'
'Ribeiro, Marcos A.'
'Oliveira, Willian X. C.'
'Reis, Daniella O.'
'Stumpf, Humberto O.'
'Doriguetto, Ant\^onio C'
'Machado, Fl\'avia C'
'Pinheiro, Carlos B.'
'Lloret, Francesc'
'Julve, Miguel'
'Cano, Joan'
'Marinho, Maria V.'

_publ_section_title
;
 Magneto-structural versatility of copper(ii)-3-phenylpropionate
 coordination polymers with N-donor coligands.
;
_journal_issue 1
_journal_name_full 'Dalton transactions (Cambridge, England : 2003)'
_journal_page_first 172
_journal_page_last 189
_journal_paper_doi 10.1039/c5dt03401a
_journal_volume 45
_journal_year 2015
_chemical_formula_sum 'C52 H52 Cu2 N10 Na2 O16'
_chemical_formula_weight 1246.10
_space_group_crystal_system triclinic
_space_group_IT_number 2
_space_group_name_Hall '-P 1'
_space_group_name_H-M_alt 'P -1'
_symmetry_space_group_name_Hall '-P 1'
_symmetry_space_group_name_H-M 'P -1'
_atom_sites_solution_hydrogens mixed
_audit_creation_method SHELXL-2014/7
_audit_update_record
;
2015-10-14 deposited with the CCDC.
2015-11-20 downloaded from the CCDC.
;
_cell_angle_alpha 97.185(5)
_cell_angle_beta 90.782(5)
_cell_angle_gamma 104.175(5)
_cell_formula_units_Z 1
_cell_length_a 10.024(5)
_cell_length_b 10.824(5)
_cell_length_c 12.846(5)
_cell_measurement_reflns_used 7905
_cell_measurement_temperature 293(2)
_cell_measurement_theta_max 66.4033
_cell_measurement_theta_min 3.4686
_cell_volume 1339.3(10)
_computing_cell_refinement
;
CrysAlisPro, Agilent Technologies,
Version 1.171.35.15 (release 03-08-2011 CrysAlis171 .NET)
(compiled Aug  3 2011,13:03:54)
;
_computing_data_collection
;
CrysAlisPro, Agilent Technologies,
Version 1.171.35.15 (release 03-08-2011 CrysAlis171 .NET)
(compiled Aug  3 2011,13:03:54)
;
_computing_data_reduction
;
CrysAlisPro, Agilent Technologies,
Version 1.171.35.15 (release 03-08-2011 CrysAlis171 .NET)
(compiled Aug  3 2011,13:03:54)
;
_computing_molecular_graphics 'SXGraph in WINGX (Farrugia, 1999)'
_computing_publication_material 'publCIF (Westrip, 2010)'
_computing_structure_refinement 'SHELXL-2014/7 (Sheldrick, 2014)'
_computing_structure_solution 'SuperFlip (Palatinus & Chapius, 2007)'
_diffrn_ambient_temperature 293(2)
_diffrn_detector_area_resol_mean 10.4186
_diffrn_measured_fraction_theta_full 0.995
_diffrn_measured_fraction_theta_max 0.995
_diffrn_measurement_device_type 'Xcalibur, Atlas, Gemini ultra'
_diffrn_measurement_method '\w scans'
_diffrn_radiation_type MoK\a
_diffrn_radiation_wavelength 0.71073
_diffrn_reflns_av_R_equivalents 0.0970
_diffrn_reflns_av_unetI/netI 0.0467
_diffrn_reflns_laue_measured_fraction_full 0.995
_diffrn_reflns_laue_measured_fraction_max 0.995
_diffrn_reflns_limit_h_max 11
_diffrn_reflns_limit_h_min -11
_diffrn_reflns_limit_k_max 12
_diffrn_reflns_limit_k_min -12
_diffrn_reflns_limit_l_max 15
_diffrn_reflns_limit_l_min -15
_diffrn_reflns_number 41602
_diffrn_reflns_point_group_measured_fraction_full 0.995
_diffrn_reflns_point_group_measured_fraction_max 0.995
_diffrn_reflns_theta_full 25.010
_diffrn_reflns_theta_max 25.010
_diffrn_reflns_theta_min 1.599
_exptl_absorpt_coefficient_mu 0.891
_exptl_absorpt_correction_T_max 1.00000
_exptl_absorpt_correction_T_min 0.88566
_exptl_absorpt_correction_type multi-scan
_exptl_absorpt_process_details
;
'Tue Oct 29 20:46:45 2013'
;
_exptl_crystal_colour 'Dark Blue'
_exptl_crystal_density_diffrn 1.545
_exptl_crystal_description block
_exptl_crystal_F_000 642
_exptl_crystal_size_max 0.1803
_exptl_crystal_size_mid 0.1156
_exptl_crystal_size_min 0.0523
_refine_diff_density_max 0.441
_refine_diff_density_min -0.755
_refine_diff_density_rms 0.099
_refine_ls_extinction_method none
_refine_ls_goodness_of_fit_ref 1.051
_refine_ls_hydrogen_treatment mixed
_refine_ls_matrix_type full
_refine_ls_number_parameters 376
_refine_ls_number_reflns 4695
_refine_ls_number_restraints 3
_refine_ls_restrained_S_all 1.051
_refine_ls_R_factor_all 0.0816
_refine_ls_R_factor_gt 0.0541
_refine_ls_shift/su_max 0.017
_refine_ls_shift/su_mean 0.000
_refine_ls_structure_factor_coef Fsqd
_refine_ls_weighting_details 'w=1/[\s^2^(Fo^2^)+(0.0542P)^2^+5.1619P] where P=(Fo^2^+2Fc^2^)/3'
_refine_ls_weighting_scheme calc
_refine_ls_wR_factor_gt 0.1319
_refine_ls_wR_factor_ref 0.1519
_reflns_Friedel_coverage 0.000
_reflns_number_gt 3535
_reflns_number_total 4695
_reflns_threshold_expression 'I > 2\s(I)'
_cod_data_source_file c5dt03401a2.cif
_cod_data_source_block shelx
_cod_depositor_comments
;

2023-11-21
Z value and formula fixed to values more according to usual
chemical conventions.                 miguel
;
_cod_original_formula_sum 'C26 H26 Cu N5 Na O8'
_cod_original_formula_weight 623.05
_cod_original_formula_units_Z 2
_cod_database_code 7038278
_shelx_shelxl_version_number 2014/7
_shelx_space_group_comment
;
The symmetry employed for this shelxl refinement is uniquely defined
by the following loop, which should always be used as a source of
symmetry information in preference to the above space-group names.
They are only intended as comments.
;

loop_
_space_group_symop_operation_xyz
'x, y, z'
'-x, -y, -z'

loop_
_atom_site_label
_atom_site_type_symbol
_atom_site_fract_x
_atom_site_fract_y
_atom_site_fract_z
_atom_site_U_iso_or_equiv
_atom_site_adp_type
_atom_site_occupancy
_atom_site_site_symmetry_order
_atom_site_calc_flag
_atom_site_refinement_flags_posn
_atom_site_refinement_flags_adp
Cu1 Cu 0.36511(6) 0.05642(6) 0.03248(5) 0.0294(2) Uani 1 1 d . .
Na1 Na 0.80016(17) -0.25723(15) 0.10849(13) 0.0210(4) Uani 1 1 d . .
O3 O 0.5111(3) -0.0571(3) 0.0856(2) 0.0174(6) Uani 1 1 d . .
O1 O 0.4791(3) 0.2154(3) 0.1039(2) 0.0225(7) Uani 1 1 d . .
O4 O 0.6624(3) -0.1296(3) 0.1715(2) 0.0246(7) Uani 1 1 d . .
O2 O 0.3396(3) 0.3197(3) 0.0386(2) 0.0280(7) Uani 1 1 d . .
O5 O 0.8389(5) -0.3039(4) 0.2883(3) 0.0497(11) Uani 1 1 d . .
O6 O 0.9104(4) -0.4161(3) 0.1614(3) 0.0426(9) Uani 1 1 d . .
N3 N 0.2235(4) -0.1006(3) -0.0362(3) 0.0169(7) Uani 1 1 d . .
N1 N 0.2162(3) 0.0511(3) 0.1389(3) 0.0176(7) Uani 1 1 d . .
O7 O 0.9313(5) -0.4557(4) 0.3218(3) 0.0563(12) Uani 1 1 d . .
N2 N -0.0154(4) -0.0593(3) 0.1626(3) 0.0220(8) Uani 1 1 d . .
N4 N -0.0082(4) -0.2179(4) -0.0203(3) 0.0249(9) Uani 1 1 d . .
C5 C 0.1037(4) -0.1266(4) 0.0117(3) 0.0184(9) Uani 1 1 d . .
N5 N 0.8943(5) -0.3919(4) 0.2583(3) 0.0347(10) Uani 1 1 d . .
C9 C 0.5524(4) -0.0998(4) 0.1666(3) 0.0167(9) Uani 1 1 d . .
C8 C 0.2320(5) -0.1778(4) -0.1249(3) 0.0211(9) Uani 1 1 d . .
H8 H 0.3134 -0.1640 -0.1606 0.025 Uiso 1 1 calc R U
C1 C 0.1001(4) -0.0404(4) 0.1108(3) 0.0172(9) Uani 1 1 d . .
C10 C 0.4567(5) -0.1108(4) 0.2576(3) 0.0243(10) Uani 1 1 d . .
H10A H 0.3821 -0.1875 0.2410 0.029 Uiso 1 1 calc R U
H10B H 0.4168 -0.0373 0.2657 0.029 Uiso 1 1 calc R U
C20 C 0.4781(5) 0.5356(4) 0.1948(4) 0.0306(11) Uani 1 1 d . .
H20A H 0.4099 0.5566 0.1505 0.037 Uiso 1 1 calc R U
H20B H 0.5467 0.6147 0.2189 0.037 Uiso 1 1 calc R U
C18 C 0.4466(5) 0.3184(4) 0.0868(3) 0.0213(10) Uani 1 1 d . .
C3 C 0.1009(5) 0.1156(4) 0.2876(3) 0.0256(10) Uani 1 1 d . .
H3 H 0.1011 0.1694 0.3501 0.031 Uiso 1 1 calc R U
C11 C 0.5285(5) -0.1174(4) 0.3614(3) 0.0264(10) Uani 1 1 d . .
H11A H 0.4595 -0.1326 0.4136 0.032 Uiso 1 1 calc R U
H11B H 0.5684 -0.1909 0.3524 0.032 Uiso 1 1 calc R U
C19 C 0.5475(5) 0.4432(4) 0.1295(4) 0.0253(10) Uani 1 1 d . .
H19A H 0.5913 0.4840 0.0714 0.030 Uiso 1 1 calc R U
H19B H 0.6186 0.4251 0.1728 0.030 Uiso 1 1 calc R U
C26 C 0.2791(6) 0.4996(5) 0.3161(4) 0.0349(12) Uani 1 1 d . .
H26 H 0.2355 0.5439 0.2747 0.042 Uiso 1 1 calc R U
C2 C 0.2164(5) 0.1294(4) 0.2279(3) 0.0232(10) Uani 1 1 d . .
H2 H 0.2950 0.1940 0.2501 0.028 Uiso 1 1 calc R U
C6 C 0.0022(5) -0.2934(4) -0.1096(4) 0.0277(10) Uani 1 1 d . .
H6 H -0.0739 -0.3589 -0.1358 0.033 Uiso 1 1 calc R U
C13 C 0.6421(5) 0.1241(4) 0.3836(3) 0.0277(10) Uani 1 1 d . .
H13 H 0.5731 0.1356 0.3395 0.033 Uiso 1 1 calc R U
C4 C -0.0140(5) 0.0199(4) 0.2517(3) 0.0254(10) Uani 1 1 d . .
H4 H -0.0928 0.0100 0.2903 0.030 Uiso 1 1 calc R U
C7 C 0.1214(5) -0.2774(4) -0.1637(3) 0.0255(10) Uani 1 1 d . .
H7 H 0.1272 -0.3320 -0.2244 0.031 Uiso 1 1 calc R U
C23 C 0.4065(6) 0.3664(5) 0.4381(4) 0.0376(13) Uani 1 1 d . .
H23 H 0.4503 0.3220 0.4794 0.045 Uiso 1 1 calc R U
C21 C 0.4080(5) 0.4806(4) 0.2901(4) 0.0274(11) Uani 1 1 d . .
C15 C 0.8467(6) 0.2156(5) 0.4931(4) 0.0355(12) Uani 1 1 d . .
H15 H 0.9147 0.2866 0.5229 0.043 Uiso 1 1 calc R U
C16 C 0.8472(6) 0.0937(5) 0.5137(4) 0.0388(13) Uani 1 1 d . .
H16 H 0.9167 0.0828 0.5578 0.047 Uiso 1 1 calc R U
C14 C 0.7433(6) 0.2300(5) 0.4273(4) 0.0343(12) Uani 1 1 d . .
H14 H 0.7416 0.3114 0.4122 0.041 Uiso 1 1 calc R U
C22 C 0.4690(6) 0.4126(5) 0.3518(4) 0.0339(12) Uani 1 1 d . .
H22 H 0.5540 0.3977 0.3345 0.041 Uiso 1 1 calc R U
C12 C 0.6411(5) 0.0006(4) 0.4041(3) 0.0256(10) Uani 1 1 d . .
C17 C 0.7472(5) -0.0120(5) 0.4705(4) 0.0324(11) Uani 1 1 d . .
H17 H 0.7502 -0.0931 0.4856 0.039 Uiso 1 1 calc R U
C24 C 0.2789(6) 0.3853(5) 0.4645(4) 0.0382(13) Uani 1 1 d . .
H24 H 0.2363 0.3530 0.5227 0.046 Uiso 1 1 calc R U
C25 C 0.2155(6) 0.4523(5) 0.4037(4) 0.0379(13) Uani 1 1 d . .
H25 H 0.1301 0.4661 0.4211 0.045 Uiso 1 1 calc R U
O8 O 0.1790(8) 0.6094(9) 0.0703(7) 0.142(3) Uani 1 1 d D .
H8B H 0.197(9) 0.642(5) 0.009(2) 0.213 Uiso 1 1 d D U
H8A H 0.090(3) 0.610(9) 0.078(7) 0.213 Uiso 1 1 d D U

loop_
_atom_site_aniso_label
_atom_site_aniso_U_11
_atom_site_aniso_U_22
_atom_site_aniso_U_33
_atom_site_aniso_U_23
_atom_site_aniso_U_13
_atom_site_aniso_U_12
Cu1 0.0273(4) 0.0287(3) 0.0299(3) 0.0013(2) 0.0033(2) 0.0037(2)
Na1 0.0181(9) 0.0217(8) 0.0217(9) 0.0008(7) 0.0020(7) 0.0032(7)
O3 0.0146(15) 0.0213(15) 0.0171(15) 0.0051(12) 0.0028(12) 0.0044(12)
O1 0.0192(16) 0.0167(15) 0.0279(16) -0.0010(12) 0.0004(13) -0.0007(12)
O4 0.0237(18) 0.0337(18) 0.0205(16) 0.0045(13) 0.0050(13) 0.0141(14)
O2 0.0284(19) 0.0247(17) 0.0271(17) 0.0009(13) -0.0071(14) 0.0012(14)
O5 0.074(3) 0.049(2) 0.041(2) 0.0162(18) 0.018(2) 0.038(2)
O6 0.050(2) 0.037(2) 0.044(2) 0.0022(17) 0.0033(18) 0.0186(18)
N3 0.0163(19) 0.0174(17) 0.0173(18) 0.0021(14) 0.0005(14) 0.0047(14)
N1 0.0138(18) 0.0174(17) 0.0213(18) 0.0021(14) 0.0029(14) 0.0038(14)
O7 0.087(3) 0.037(2) 0.047(2) -0.0001(18) -0.031(2) 0.025(2)
N2 0.018(2) 0.0257(19) 0.0228(19) 0.0027(15) 0.0036(15) 0.0058(15)
N4 0.019(2) 0.025(2) 0.026(2) -0.0003(16) 0.0026(16) -0.0010(16)
C5 0.017(2) 0.018(2) 0.020(2) 0.0049(17) 0.0000(17) 0.0034(17)
N5 0.039(3) 0.024(2) 0.038(3) 0.0029(18) -0.007(2) 0.0049(19)
C9 0.016(2) 0.018(2) 0.014(2) -0.0018(16) 0.0029(16) 0.0027(17)
C8 0.021(2) 0.022(2) 0.021(2) -0.0007(17) 0.0021(17) 0.0073(18)
C1 0.017(2) 0.019(2) 0.017(2) 0.0044(16) 0.0022(16) 0.0064(17)
C10 0.024(3) 0.030(2) 0.020(2) 0.0051(18) 0.0071(18) 0.0059(19)
C20 0.039(3) 0.018(2) 0.032(3) -0.0009(19) -0.001(2) 0.005(2)
C18 0.024(3) 0.020(2) 0.017(2) 0.0007(17) 0.0082(18) -0.0009(18)
C3 0.028(3) 0.027(2) 0.021(2) -0.0031(18) 0.0038(19) 0.008(2)
C11 0.035(3) 0.028(2) 0.017(2) 0.0061(18) 0.0095(19) 0.007(2)
C19 0.024(3) 0.022(2) 0.025(2) 0.0009(18) -0.0009(19) -0.0023(19)
C26 0.043(3) 0.022(2) 0.037(3) -0.005(2) -0.005(2) 0.008(2)
C2 0.023(2) 0.022(2) 0.021(2) -0.0018(18) -0.0009(18) 0.0018(18)
C6 0.027(3) 0.025(2) 0.025(2) -0.0035(19) -0.0011(19) -0.0027(19)
C13 0.035(3) 0.033(3) 0.019(2) 0.0028(19) 0.005(2) 0.016(2)
C4 0.023(2) 0.031(2) 0.022(2) 0.0026(19) 0.0072(18) 0.0067(19)
C7 0.029(3) 0.025(2) 0.020(2) -0.0037(18) 0.0023(19) 0.006(2)
C23 0.045(3) 0.033(3) 0.031(3) -0.001(2) -0.009(2) 0.003(2)
C21 0.039(3) 0.014(2) 0.024(2) -0.0063(18) -0.002(2) 0.0007(19)
C15 0.039(3) 0.035(3) 0.029(3) -0.002(2) 0.004(2) 0.004(2)
C16 0.039(3) 0.048(3) 0.032(3) 0.009(2) -0.001(2) 0.013(3)
C14 0.050(3) 0.026(2) 0.029(3) 0.005(2) 0.009(2) 0.011(2)
C22 0.040(3) 0.031(3) 0.026(3) -0.005(2) -0.003(2) 0.004(2)
C12 0.032(3) 0.031(2) 0.015(2) 0.0015(18) 0.0083(19) 0.012(2)
C17 0.040(3) 0.031(3) 0.030(3) 0.008(2) 0.002(2) 0.014(2)
C24 0.053(4) 0.026(3) 0.025(3) -0.006(2) 0.006(2) -0.006(2)
C25 0.038(3) 0.027(3) 0.042(3) -0.008(2) 0.006(2) 0.003(2)
O8 0.115(6) 0.187(8) 0.155(7) 0.086(6) 0.020(5) 0.064(6)

loop_
_atom_type_symbol
_atom_type_description
_atom_type_scat_dispersion_real
_atom_type_scat_dispersion_imag
_atom_type_scat_source
C C 0.0033 0.0016 'International Tables Vol C Tables 4.2.6.8 and 6.1.1.4'
N N 0.0061 0.0033 'International Tables Vol C Tables 4.2.6.8 and 6.1.1.4'
O O 0.0106 0.0060 'International Tables Vol C Tables 4.2.6.8 and 6.1.1.4'
Na Na 0.0362 0.0249 'International Tables Vol C Tables 4.2.6.8 and 6.1.1.4'
Cu Cu 0.3201 1.2651 'International Tables Vol C Tables 4.2.6.8 and 6.1.1.4'
H H 0.0000 0.0000 'International Tables Vol C Tables 4.2.6.8 and 6.1.1.4'

loop_
_geom_angle_atom_site_label_1
_geom_angle_atom_site_label_2
_geom_angle_atom_site_label_3
_geom_angle
_geom_angle_site_symmetry_1
_geom_angle_site_symmetry_3
O1 Cu1 O3 92.28(12) . 2_655
O1 Cu1 N3 172.18(14) . .
O3 Cu1 N3 93.63(13) 2_655 .
O1 Cu1 N1 92.87(13) . .
O3 Cu1 N1 172.13(13) 2_655 .
N3 Cu1 N1 80.73(14) . .
O1 Cu1 O3 91.62(12) . .
O3 Cu1 O3 78.09(12) 2_655 .
N3 Cu1 O3 94.60(12) . .
N1 Cu1 O3 107.69(12) . .
O1 Cu1 Cu1 92.48(10) . 2_655
O3 Cu1 Cu1 42.35(8) 2_655 2_655
N3 Cu1 Cu1 95.34(11) . 2_655
N1 Cu1 Cu1 143.18(10) . 2_655
O3 Cu1 Cu1 35.73(7) . 2_655
O2 Na1 O4 88.97(13) 2_655 .
O2 Na1 O6 115.82(14) 2_655 .
O4 Na1 O6 140.74(14) . .
O2 Na1 O5 144.29(15) 2_655 .
O4 Na1 O5 89.76(13) . .
O6 Na1 O5 52.08(13) . .
O2 Na1 N2 130.98(13) 2_655 1_655
O4 Na1 N2 82.62(13) . 1_655
O6 Na1 N2 99.90(14) . 1_655
O5 Na1 N2 84.12(14) . 1_655
O2 Na1 N4 84.13(13) 2_655 1_655
O4 Na1 N4 130.08(13) . 1_655
O6 Na1 N4 84.64(14) . 1_655
O5 Na1 N4 122.45(15) . 1_655
N2 Na1 N4 66.20(12) 1_655 1_655
O2 Na1 N5 133.68(13) 2_655 .
O4 Na1 N5 115.09(14) . .
O6 Na1 N5 26.23(12) . .
O5 Na1 N5 25.86(12) . .
N2 Na1 N5 92.62(13) 1_655 .
N4 Na1 N5 104.74(14) 1_655 .
C9 O3 Cu1 113.7(3) . 2_655
C9 O3 Cu1 143.0(3) . .
Cu1 O3 Cu1 101.91(12) 2_655 .
C18 O1 Cu1 116.4(3) . .
C9 O4 Na1 149.2(3) . .
C18 O2 Na1 149.1(3) . 2_655
N5 O5 Na1 93.8(3) . .
N5 O6 Na1 95.8(3) . .
C5 N3 C8 116.5(4) . .
C5 N3 Cu1 114.8(3) . .
C8 N3 Cu1 128.6(3) . .
C2 N1 C1 117.0(4) . .
C2 N1 Cu1 129.0(3) . .
C1 N1 Cu1 113.9(3) . .
C1 N2 C4 116.3(4) . .
C1 N2 Na1 118.7(3) . 1_455
C4 N2 Na1 123.9(3) . 1_455
C5 N4 C6 115.4(4) . .
C5 N4 Na1 116.7(3) . 1_455
C6 N4 Na1 126.8(3) . 1_455
N4 C5 N3 127.0(4) . .
N4 C5 C1 118.3(4) . .
N3 C5 C1 114.6(4) . .
O5 N5 O7 120.9(5) . .
O5 N5 O6 118.3(4) . .
O7 N5 O6 120.8(4) . .
O5 N5 Na1 60.4(2) . .
O7 N5 Na1 177.1(3) . .
O6 N5 Na1 58.0(2) . .
O4 C9 O3 122.8(4) . .
O4 C9 C10 121.0(4) . .
O3 C9 C10 116.2(4) . .
N3 C8 C7 120.7(4) . .
N3 C8 H8 119.6 . .
C7 C8 H8 119.6 . .
N2 C1 N1 126.1(4) . .
N2 C1 C5 118.3(4) . .
N1 C1 C5 115.6(4) . .
C9 C10 C11 113.3(4) . .
C9 C10 H10A 108.9 . .
C11 C10 H10A 108.9 . .
C9 C10 H10B 108.9 . .
C11 C10 H10B 108.9 . .
H10A C10 H10B 107.7 . .
C19 C20 C21 113.1(4) . .
C19 C20 H20A 109.0 . .
C21 C20 H20A 109.0 . .
C19 C20 H20B 109.0 . .
C21 C20 H20B 109.0 . .
H20A C20 H20B 107.8 . .
O2 C18 O1 123.7(4) . .
O2 C18 C19 120.0(4) . .
O1 C18 C19 116.3(4) . .
C4 C3 C2 117.9(4) . .
C4 C3 H3 121.0 . .
C2 C3 H3 121.0 . .
C12 C11 C10 116.0(4) . .
C12 C11 H11A 108.3 . .
C10 C11 H11A 108.3 . .
C12 C11 H11B 108.3 . .
C10 C11 H11B 108.3 . .
H11A C11 H11B 107.4 . .
C18 C19 C20 112.3(4) . .
C18 C19 H19A 109.1 . .
C20 C19 H19A 109.1 . .
C18 C19 H19B 109.1 . .
C20 C19 H19B 109.1 . .
H19A C19 H19B 107.9 . .
C25 C26 C21 120.3(5) . .
C25 C26 H26 119.9 . .
C21 C26 H26 119.9 . .
N1 C2 C3 120.8(4) . .
N1 C2 H2 119.6 . .
C3 C2 H2 119.6 . .
N4 C6 C7 122.3(4) . .
N4 C6 H6 118.8 . .
C7 C6 H6 118.8 . .
C14 C13 C12 121.6(5) . .
C14 C13 H13 119.2 . .
C12 C13 H13 119.2 . .
N2 C4 C3 121.8(4) . .
N2 C4 H4 119.1 . .
C3 C4 H4 119.1 . .
C6 C7 C8 117.9(4) . .
C6 C7 H7 121.0 . .
C8 C7 H7 121.0 . .
C22 C23 C24 120.6(5) . .
C22 C23 H23 119.7 . .
C24 C23 H23 119.7 . .
C22 C21 C26 118.6(5) . .
C22 C21 C20 121.8(5) . .
C26 C21 C20 119.7(4) . .
C14 C15 C16 118.6(5) . .
C14 C15 H15 120.7 . .
C16 C15 H15 120.7 . .
C17 C16 C15 121.3(5) . .
C17 C16 H16 119.3 . .
C15 C16 H16 119.3 . .
C15 C14 C13 120.4(5) . .
C15 C14 H14 119.8 . .
C13 C14 H14 119.8 . .
C23 C22 C21 121.1(5) . .
C23 C22 H22 119.4 . .
C21 C22 H22 119.4 . .
C13 C12 C17 117.1(4) . .
C13 C12 C11 123.1(4) . .
C17 C12 C11 119.7(4) . .
C16 C17 C12 121.0(5) . .
C16 C17 H17 119.5 . .
C12 C17 H17 119.5 . .
C25 C24 C23 119.3(5) . .
C25 C24 H24 120.3 . .
C23 C24 H24 120.3 . .
C24 C25 C26 120.1(5) . .
C24 C25 H25 119.9 . .
C26 C25 H25 119.9 . .
H8B O8 H8A 102.2(5) . .

loop_
_geom_bond_atom_site_label_1
_geom_bond_atom_site_label_2
_geom_bond_distance
_geom_bond_site_symmetry_2
Cu1 O1 1.929(3) .
Cu1 O3 1.973(3) 2_655
Cu1 N3 2.023(3) .
Cu1 N1 2.033(4) .
Cu1 O3 2.276(3) .
Cu1 Cu1 3.3054(18) 2_655
Na1 O2 2.266(3) 2_655
Na1 O4 2.271(4) .
Na1 O6 2.418(4) .
Na1 O5 2.470(4) .
Na1 N2 2.479(4) 1_655
Na1 N4 2.544(4) 1_655
Na1 N5 2.836(5) .
O3 C9 1.293(5) .
O3 Cu1 1.973(3) 2_655
O1 C18 1.278(5) .
O4 C9 1.225(5) .
O2 C18 1.235(5) .
O2 Na1 2.266(3) 2_655
O5 N5 1.240(6) .
O6 N5 1.260(6) .
N3 C5 1.341(5) .
N3 C8 1.343(5) .
N1 C2 1.335(5) .
N1 C1 1.342(5) .
O7 N5 1.240(5) .
N2 C1 1.327(5) .
N2 C4 1.339(6) .
N2 Na1 2.479(4) 1_455
N4 C5 1.321(5) .
N4 C6 1.344(6) .
N4 Na1 2.544(4) 1_455
C5 C1 1.488(6) .
C9 C10 1.520(6) .
C8 C7 1.381(6) .
C8 H8 0.9300 .
C10 C11 1.524(6) .
C10 H10A 0.9700 .
C10 H10B 0.9700 .
C20 C19 1.528(7) .
C20 C21 1.533(7) .
C20 H20A 0.9700 .
C20 H20B 0.9700 .
C18 C19 1.509(6) .
C3 C4 1.377(6) .
C3 C2 1.385(6) .
C3 H3 0.9300 .
C11 C12 1.518(6) .
C11 H11A 0.9700 .
C11 H11B 0.9700 .
C19 H19A 0.9700 .
C19 H19B 0.9700 .
C26 C25 1.392(8) .
C26 C21 1.396(7) .
C26 H26 0.9300 .
C2 H2 0.9300 .
C6 C7 1.375(7) .
C6 H6 0.9300 .
C13 C14 1.383(7) .
C13 C12 1.392(7) .
C13 H13 0.9300 .
C4 H4 0.9300 .
C7 H7 0.9300 .
C23 C22 1.370(7) .
C23 C24 1.384(8) .
C23 H23 0.9300 .
C21 C22 1.377(7) .
C15 C14 1.379(8) .
C15 C16 1.380(8) .
C15 H15 0.9300 .
C16 C17 1.373(7) .
C16 H16 0.9300 .
C14 H14 0.9300 .
C22 H22 0.9300 .
C12 C17 1.398(7) .
C17 H17 0.9300 .
C24 C25 1.377(8) .
C24 H24 0.9300 .
C25 H25 0.9300 .
O8 H8B 0.9001(11) .
O8 H8A 0.9001(11) .

loop_
_geom_hbond_atom_site_label_D
_geom_hbond_atom_site_label_H
_geom_hbond_atom_site_label_A
_geom_hbond_distance_DH
_geom_hbond_distance_HA
_geom_hbond_distance_DA
_geom_hbond_angle_DHA
_geom_hbond_site_symmetry_A
C8 H8 O3 0.93 2.66 3.128(5) 112.1 2_655
C8 H8 O1 0.93 2.41 3.034(6) 124.7 2_655
C19 H19A O2 0.97 2.66 3.545(6) 152.6 2_665
C2 H2 O1 0.93 2.64 3.102(6) 111.2 .
C7 H7 O7 0.93 2.41 3.241(6) 149.4 2_645
C8 H8 O3 0.93 2.66 3.128(5) 112.1 2_655
C8 H8 O1 0.93 2.41 3.034(6) 124.7 2_655
C19 H19A O2 0.97 2.66 3.545(6) 152.6 2_665
C2 H2 O1 0.93 2.64 3.102(6) 111.2 .
C7 H7 O7 0.93 2.41 3.241(6) 149.4 2_645
O8 H8A O6 0.9001(11) 2.09(4) 2.915(9) 152(9) 1_465
O8 H8B O6 0.9001(11) 3.04(6) 3.390(11) 105(4) 2_655
